data_7716985
loop_
_publ_author_name
'Scarpelli, Francesca'
'Crispini, Alessandra'
'Aiello, Iolinda'
'Godbert, Nicolas'
'Marchetti, Fabio'
'Xhafa, Sonila'
'De Filpo, Giovanni'
'Baratta, Mariafrancesca'
'Berardi, Riccardo'
'Alfano, Pasquale'
'Giorno, Eugenia'

_publ_section_title
;
 Bioactive Ag(i) coordination complexes as dopants for castor oil
 plasticized ethylcellulose films
;
_journal_issue 38
_journal_name_full 'Dalton Transactions'
_journal_page_first 15992
_journal_page_last 16004
_journal_paper_doi 10.1039/D4DT02201G
_journal_volume 53
_journal_year 2024
_chemical_formula_moiety 'C18 H19 Ag F3 N5 O2'
_chemical_formula_sum 'C18 H19 Ag F3 N5 O2'
_chemical_formula_weight 502.25
_space_group_crystal_system triclinic
_space_group_IT_number 2
_space_group_name_Hall '-P 1'
_space_group_name_H-M_alt 'P -1'
_atom_sites_solution_hydrogens geom
_audit_creation_method SHELXL-2014/7
_audit_update_record
;
2024-08-01 deposited with the CCDC.	2024-09-06 downloaded from the CCDC.
;
_cell_angle_alpha 104.268(6)
_cell_angle_beta 91.117(6)
_cell_angle_gamma 102.264(6)
_cell_formula_units_Z 2
_cell_length_a 7.7583(10)
_cell_length_b 11.6991(15)
_cell_length_c 11.9243(15)
_cell_measurement_reflns_used 9660
_cell_measurement_temperature 293(2)
_cell_measurement_theta_max 24.28
_cell_measurement_theta_min 2.20
_cell_volume 1022.0(2)
_computing_cell_refinement 'Bruker SAINT'
_computing_data_collection 'Bruker APEX2'
_computing_data_reduction 'Bruker SAINT'
_computing_molecular_graphics 'Bruker SHELXTL'
_computing_publication_material 'Bruker SHELXTL'
_computing_structure_refinement 'SHELXL-2014 (Sheldrick 2014)'
_computing_structure_solution 'SHELXS-97 (Sheldrick 2008)'
_diffrn_ambient_temperature 293(2)
_diffrn_measured_fraction_theta_full 0.999
_diffrn_measured_fraction_theta_max 0.999
_diffrn_measurement_device_type 'Bruker APEX-II CCD'
_diffrn_measurement_method '\f and \w scans'
_diffrn_radiation_type MoK\a
_diffrn_radiation_wavelength 0.71073
_diffrn_reflns_av_R_equivalents 0.0400
_diffrn_reflns_av_unetI/netI 0.0225
_diffrn_reflns_Laue_measured_fraction_full 0.999
_diffrn_reflns_Laue_measured_fraction_max 0.999
_diffrn_reflns_limit_h_max 9
_diffrn_reflns_limit_h_min -9
_diffrn_reflns_limit_k_max 14
_diffrn_reflns_limit_k_min -14
_diffrn_reflns_limit_l_max 14
_diffrn_reflns_limit_l_min -14
_diffrn_reflns_number 43304
_diffrn_reflns_point_group_measured_fraction_full 0.999
_diffrn_reflns_point_group_measured_fraction_max 0.999
_diffrn_reflns_theta_full 25.242
_diffrn_reflns_theta_max 26.021
_diffrn_reflns_theta_min 2.694
_exptl_absorpt_coefficient_mu 1.036
_exptl_absorpt_correction_T_max 0.939
_exptl_absorpt_correction_T_min 0.886
_exptl_absorpt_correction_type multi-scan
_exptl_absorpt_process_details 'Bruker SADABS'
_exptl_crystal_colour colourless
_exptl_crystal_density_diffrn 1.632
_exptl_crystal_description parallelepiped
_exptl_crystal_F_000 504
_exptl_crystal_size_max 0.210
_exptl_crystal_size_mid 0.100
_exptl_crystal_size_min 0.060
_refine_diff_density_max 0.408
_refine_diff_density_min -0.322
_refine_diff_density_rms 0.051
_refine_ls_extinction_method none
_refine_ls_goodness_of_fit_ref 1.001
_refine_ls_hydrogen_treatment constr
_refine_ls_matrix_type full
_refine_ls_number_parameters 264
_refine_ls_number_reflns 4031
_refine_ls_number_restraints 0
_refine_ls_restrained_S_all 1.001
_refine_ls_R_factor_all 0.0499
_refine_ls_R_factor_gt 0.0320
_refine_ls_shift/su_max 0.001
_refine_ls_shift/su_mean 0.000
_refine_ls_structure_factor_coef Fsqd
_refine_ls_weighting_details 'w=1/[\s^2^(Fo^2^)+(0.0409P)^2^+0.5145P] where P=(Fo^2^+2Fc^2^)/3'
_refine_ls_weighting_scheme calc
_refine_ls_wR_factor_gt 0.0749
_refine_ls_wR_factor_ref 0.0843
_reflns_Friedel_coverage 0.000
_reflns_number_gt 3089
_reflns_number_total 4031
_reflns_threshold_expression 'I > 2\s(I)'
_cod_data_source_file d4dt02201g1.cif
_cod_data_source_block shelx_2
_cod_depositor_comments 'Adding full bibliography for 7716984--7716985.cif.'
_cod_database_code 7716985
_shelx_shelxl_version_number 2014/7
_shelx_space_group_comment
;
The symmetry employed for this shelxl refinement is uniquely defined
by the following loop, which should always be used as a source of
symmetry information in preference to the above space-group names.
They are only intended as comments.
;
_shelx_estimated_absorpt_t_min 0.812
_shelx_estimated_absorpt_t_max 0.940

loop_
_space_group_symop_operation_xyz
'x, y, z'
'-x, -y, -z'

loop_
_atom_site_label
_atom_site_type_symbol
_atom_site_fract_x
_atom_site_fract_y
_atom_site_fract_z
_atom_site_U_iso_or_equiv
_atom_site_adp_type
_atom_site_occupancy
_atom_site_site_symmetry_order
_atom_site_calc_flag
_atom_site_refinement_flags_posn
_atom_site_refinement_flags_adp
_atom_site_refinement_flags_occupancy
_atom_site_disorder_assembly
_atom_site_disorder_group
Ag Ag 0.57275(3) 0.38663(2) 0.92166(2) 0.06706(12) Uani 1 1 d . . . . .
N1 N 0.7215(3) 0.5253(2) 0.84372(19) 0.0496(6) Uani 1 1 d . . . . .
N2 N 0.8657(3) 0.6088(2) 0.91104(18) 0.0457(5) Uani 1 1 d . . . . .
N3 N 0.7728(3) 0.5373(2) 1.06970(19) 0.0516(6) Uani 1 1 d . . . . .
N4 N 0.4338(3) 0.2224(2) 0.9550(3) 0.0649(7) Uani 1 1 d . . . . .
N5 N 0.3484(5) 0.0906(3) 1.0566(3) 0.0826(9) Uani 1 1 d . . . . .
O1 O 1.1084(3) 0.7530(2) 0.88337(18) 0.0672(6) Uani 1 1 d . . . . .
O2 O 0.8527(4) 0.6146(3) 0.5299(2) 0.1002(10) Uani 1 1 d . . . . .
F1 F 1.1519(3) 0.7507(3) 0.51619(18) 0.1137(9) Uani 1 1 d . . . . .
F2 F 1.2545(3) 0.7004(2) 0.6606(2) 0.0974(7) Uani 1 1 d . . . . .
F3 F 1.1298(3) 0.8524(2) 0.6885(2) 0.0964(7) Uani 1 1 d . . . . .
C1 C 0.9734(4) 0.6745(3) 0.8436(2) 0.0491(7) Uani 1 1 d . . . . .
C2 C 0.8855(4) 0.6271(3) 0.7293(2) 0.0510(7) Uani 1 1 d . . . . .
C3 C 0.7344(4) 0.5374(3) 0.7371(2) 0.0508(7) Uani 1 1 d . . . . .
C4 C 0.5997(5) 0.4588(4) 0.6431(3) 0.0754(10) Uani 1 1 d . . . . .
H4A H 0.5246 0.3979 0.6722 0.113 Uiso 1 1 calc R U . . .
H4B H 0.6584 0.4207 0.5790 0.113 Uiso 1 1 calc R U . . .
H4C H 0.5295 0.5074 0.6176 0.113 Uiso 1 1 calc R U . . .
C5 C 0.9384(5) 0.6542(3) 0.6230(3) 0.0642(8) Uani 1 1 d . . . . .
C6 C 1.1203(5) 0.7414(4) 0.6235(3) 0.0766(10) Uani 1 1 d . . . . .
C7 C 0.8907(4) 0.6152(2) 1.0296(2) 0.0447(6) Uani 1 1 d . . . . .
C8 C 1.0303(4) 0.6973(3) 1.0996(2) 0.0595(8) Uani 1 1 d . . . . .
H8 H 1.1123 0.7502 1.0697 0.071 Uiso 1 1 calc R U . . .
C9 C 1.0431(5) 0.6977(3) 1.2155(3) 0.0707(9) Uani 1 1 d . . . . .
H9 H 1.1354 0.7516 1.2648 0.085 Uiso 1 1 calc R U . . .
C10 C 0.9211(5) 0.6193(3) 1.2587(3) 0.0681(9) Uani 1 1 d . . . . .
H10 H 0.9275 0.6199 1.3368 0.082 Uiso 1 1 calc R U . . .
C11 C 0.7906(4) 0.5407(3) 1.1829(3) 0.0610(8) Uani 1 1 d . . . . .
H11 H 0.7089 0.4861 1.2110 0.073 Uiso 1 1 calc R U . . .
C12 C 0.2980(5) 0.1311(3) 0.8939(4) 0.0927(13) Uani 1 1 d . . . . .
H12 H 0.2481 0.1265 0.8209 0.111 Uiso 1 1 calc R U . . .
C13 C 0.2487(5) 0.0504(4) 0.9552(5) 0.0980(14) Uani 1 1 d . . . . .
H13 H 0.1616 -0.0206 0.9323 0.118 Uiso 1 1 calc R U . . .
C14 C 0.4598(5) 0.1942(3) 1.0524(3) 0.0746(10) Uani 1 1 d . . . . .
H14 H 0.5450 0.2400 1.1114 0.090 Uiso 1 1 calc R U . . .
C15 C 0.3423(11) 0.0334(5) 1.1533(6) 0.159(3) Uani 1 1 d . . . . .
H15A H 0.2499 -0.0401 1.1320 0.190 Uiso 1 1 calc R U . . .
H15B H 0.4533 0.0089 1.1590 0.190 Uiso 1 1 calc R U . . .
C16 C 0.3147(8) 0.0958(5) 1.2625(5) 0.1178(17) Uani 1 1 d . . . . .
H16A H 0.2032 0.1197 1.2568 0.141 Uiso 1 1 calc R U . . .
H16B H 0.4064 0.1697 1.2834 0.141 Uiso 1 1 calc R U . . .
C17 C 0.3099(9) 0.0387(5) 1.3615(6) 0.1309(19) Uani 1 1 d . . . . .
H17A H 0.2112 -0.0311 1.3431 0.157 Uiso 1 1 calc R U . . .
H17B H 0.4164 0.0077 1.3618 0.157 Uiso 1 1 calc R U . . .
C18 C 0.2965(15) 0.1026(8) 1.4758(7) 0.243(5) Uani 1 1 d . . . . .
H18A H 0.3846 0.1771 1.4949 0.364 Uiso 1 1 calc R U . . .
H18B H 0.3147 0.0546 1.5279 0.364 Uiso 1 1 calc R U . . .
H18C H 0.1810 0.1198 1.4830 0.364 Uiso 1 1 calc R U . . .

loop_
_atom_site_aniso_label
_atom_site_aniso_U_11
_atom_site_aniso_U_22
_atom_site_aniso_U_33
_atom_site_aniso_U_23
_atom_site_aniso_U_13
_atom_site_aniso_U_12
Ag 0.06985(18) 0.05660(16) 0.06971(19) 0.02132(12) 0.00940(12) -0.00309(12)
N1 0.0515(13) 0.0556(14) 0.0371(12) 0.0126(11) 0.0012(10) 0.0014(11)
N2 0.0499(13) 0.0525(13) 0.0324(11) 0.0146(10) 0.0014(10) 0.0020(10)
N3 0.0622(15) 0.0564(14) 0.0373(13) 0.0188(11) 0.0076(11) 0.0077(11)
N4 0.0601(16) 0.0489(14) 0.080(2) 0.0169(14) 0.0008(14) 0.0002(12)
N5 0.097(2) 0.0491(16) 0.105(3) 0.0271(17) 0.037(2) 0.0137(16)
O1 0.0721(14) 0.0716(14) 0.0471(12) 0.0218(10) 0.0001(10) -0.0146(12)
O2 0.105(2) 0.145(3) 0.0376(13) 0.0358(15) -0.0034(13) -0.0120(18)
F1 0.1155(18) 0.161(2) 0.0543(12) 0.0481(14) 0.0204(12) -0.0169(16)
F2 0.0710(14) 0.136(2) 0.0840(15) 0.0375(14) 0.0121(12) 0.0100(13)
F3 0.1214(19) 0.0831(15) 0.0764(14) 0.0307(13) 0.0153(13) -0.0076(13)
C1 0.0553(17) 0.0515(16) 0.0401(15) 0.0169(13) 0.0055(13) 0.0048(14)
C2 0.0579(17) 0.0617(17) 0.0355(15) 0.0171(13) 0.0060(12) 0.0124(14)
C3 0.0528(16) 0.0617(17) 0.0370(15) 0.0127(13) 0.0025(12) 0.0111(14)
C4 0.071(2) 0.097(3) 0.0436(18) 0.0110(17) -0.0031(16) -0.0035(19)
C5 0.073(2) 0.079(2) 0.0399(17) 0.0204(15) 0.0079(15) 0.0090(17)
C6 0.088(3) 0.096(3) 0.0455(19) 0.031(2) 0.0154(18) 0.005(2)
C7 0.0522(16) 0.0503(15) 0.0329(14) 0.0119(12) 0.0042(12) 0.0124(13)
C8 0.0669(19) 0.0651(19) 0.0409(16) 0.0147(14) 0.0007(14) 0.0020(15)
C9 0.082(2) 0.080(2) 0.0406(17) 0.0101(16) -0.0100(16) 0.0053(19)
C10 0.089(2) 0.087(2) 0.0342(16) 0.0210(16) 0.0081(16) 0.026(2)
C11 0.076(2) 0.069(2) 0.0433(17) 0.0245(15) 0.0152(15) 0.0148(17)
C12 0.083(3) 0.064(2) 0.119(4) 0.021(2) -0.028(2) -0.006(2)
C13 0.072(3) 0.059(2) 0.151(5) 0.025(3) 0.001(3) -0.0089(19)
C14 0.082(2) 0.0542(19) 0.081(3) 0.0182(18) 0.005(2) 0.0012(17)
C15 0.286(9) 0.078(3) 0.147(5) 0.065(3) 0.110(6) 0.067(4)
C16 0.160(5) 0.090(3) 0.116(4) 0.040(3) 0.015(4) 0.038(3)
C17 0.172(5) 0.106(4) 0.131(5) 0.061(4) 0.042(4) 0.029(4)
C18 0.419(17) 0.207(9) 0.138(7) 0.069(7) 0.001(9) 0.121(10)

loop_
_atom_type_symbol
_atom_type_description
_atom_type_scat_dispersion_real
_atom_type_scat_dispersion_imag
_atom_type_scat_source
C C 0.0033 0.0016 'International Tables Vol C Tables 4.2.6.8 and 6.1.1.4'
H H 0.0000 0.0000 'International Tables Vol C Tables 4.2.6.8 and 6.1.1.4'
N N 0.0061 0.0033 'International Tables Vol C Tables 4.2.6.8 and 6.1.1.4'
O O 0.0106 0.0060 'International Tables Vol C Tables 4.2.6.8 and 6.1.1.4'
F F 0.0171 0.0103 'International Tables Vol C Tables 4.2.6.8 and 6.1.1.4'
Ag Ag -0.8971 1.1015 'International Tables Vol C Tables 4.2.6.8 and 6.1.1.4'

loop_
_geom_angle_atom_site_label_1
_geom_angle_atom_site_label_2
_geom_angle_atom_site_label_3
_geom_angle
_geom_angle_site_symmetry_1
_geom_angle_site_symmetry_3
_geom_angle_publ_flag
N4 Ag N1 165.28(10) . . ?
N4 Ag N3 120.85(10) . . ?
N1 Ag N3 70.95(8) . . ?
N4 Ag Ag 109.44(8) . 2_667 ?
N1 Ag Ag 83.60(6) . 2_667 ?
N3 Ag Ag 61.36(6) . 2_667 ?
C3 N1 N2 106.4(2) . . ?
C3 N1 Ag 134.60(19) . . ?
N2 N1 Ag 117.27(15) . . ?
N1 N2 C7 119.8(2) . . ?
N1 N2 C1 111.7(2) . . ?
C7 N2 C1 128.5(2) . . ?
C7 N3 C11 117.9(3) . . ?
C7 N3 Ag 114.49(17) . . ?
C11 N3 Ag 127.0(2) . . ?
C14 N4 C12 104.8(3) . . ?
C14 N4 Ag 122.4(2) . . ?
C12 N4 Ag 132.6(3) . . ?
C14 N5 C13 106.6(3) . . ?
C14 N5 C15 125.6(5) . . ?
C13 N5 C15 127.8(4) . . ?
O1 C1 N2 123.7(2) . . ?
O1 C1 C2 132.9(3) . . ?
N2 C1 C2 103.4(2) . . ?
C3 C2 C5 123.8(3) . . ?
C3 C2 C1 107.0(2) . . ?
C5 C2 C1 129.1(3) . . ?
N1 C3 C2 111.6(2) . . ?
N1 C3 C4 119.5(3) . . ?
C2 C3 C4 128.9(3) . . ?
O2 C5 C2 125.5(3) . . ?
O2 C5 C6 115.9(3) . . ?
C2 C5 C6 118.7(3) . . ?
F3 C6 F1 107.0(3) . . ?
F3 C6 F2 108.0(3) . . ?
F1 C6 F2 106.2(3) . . ?
F3 C6 C5 113.2(3) . . ?
F1 C6 C5 110.3(3) . . ?
F2 C6 C5 111.8(3) . . ?
N3 C7 C8 122.5(2) . . ?
N3 C7 N2 115.8(2) . . ?
C8 C7 N2 121.7(2) . . ?
C9 C8 C7 117.5(3) . . ?
C10 C9 C8 120.7(3) . . ?
C11 C10 C9 117.4(3) . . ?
N3 C11 C10 123.9(3) . . ?
C13 C12 N4 109.6(4) . . ?
C12 C13 N5 107.3(3) . . ?
N4 C14 N5 111.6(4) . . ?
C16 C15 N5 120.2(4) . . ?
C15 C16 C17 120.5(5) . . ?
C18 C17 C16 122.2(6) . . ?

loop_
_geom_bond_atom_site_label_1
_geom_bond_atom_site_label_2
_geom_bond_distance
_geom_bond_site_symmetry_2
_geom_bond_publ_flag
Ag N4 2.127(3) . ?
Ag N1 2.195(2) . ?
Ag N3 2.414(2) . ?
Ag Ag 3.2732(6) 2_667 ?
N1 C3 1.317(3) . ?
N1 N2 1.402(3) . ?
N2 C7 1.404(3) . ?
N2 C1 1.412(3) . ?
N3 C7 1.332(3) . ?
N3 C11 1.344(4) . ?
N4 C14 1.307(5) . ?
N4 C12 1.375(4) . ?
N5 C14 1.344(4) . ?
N5 C13 1.345(6) . ?
N5 C15 1.466(6) . ?
O1 C1 1.234(3) . ?
O2 C5 1.216(4) . ?
F1 C6 1.334(4) . ?
F2 C6 1.344(5) . ?
F3 C6 1.324(5) . ?
C1 C2 1.436(4) . ?
C2 C3 1.419(4) . ?
C2 C5 1.427(4) . ?
C3 C4 1.495(4) . ?
C5 C6 1.555(5) . ?
C7 C8 1.386(4) . ?
C8 C9 1.383(4) . ?
C9 C10 1.373(5) . ?
C10 C11 1.359(5) . ?
C12 C13 1.331(6) . ?
C15 C16 1.372(7) . ?
C16 C17 1.491(7) . ?
C17 C18 1.401(9) . ?

loop_
_geom_hbond_atom_site_label_D
_geom_hbond_atom_site_label_H
_geom_hbond_atom_site_label_A
_geom_hbond_distance_DH
_geom_hbond_distance_HA
_geom_hbond_distance_DA
_geom_hbond_angle_DHA
_geom_hbond_site_symmetry_A
C8 H8 O1 0.93 2.23 2.856(4) 124.0 .
C10 H10 O2 0.93 2.40 3.299(4) 163.2 1_556
C13 H13 O1 0.93 2.51 3.303(5) 143.7 1_445

loop_
_geom_torsion_atom_site_label_1
_geom_torsion_atom_site_label_2
_geom_torsion_atom_site_label_3
_geom_torsion_atom_site_label_4
_geom_torsion
_geom_torsion_site_symmetry_1
_geom_torsion_site_symmetry_2
_geom_torsion_site_symmetry_3
_geom_torsion_site_symmetry_4
_geom_torsion_publ_flag
C3 N1 N2 C7 -178.4(2) . . . . ?
Ag N1 N2 C7 -11.3(3) . . . . ?
C3 N1 N2 C1 -0.6(3) . . . . ?
Ag N1 N2 C1 166.46(18) . . . . ?
N1 N2 C1 O1 -179.9(3) . . . . ?
C7 N2 C1 O1 -2.3(5) . . . . ?
N1 N2 C1 C2 0.6(3) . . . . ?
C7 N2 C1 C2 178.1(3) . . . . ?
O1 C1 C2 C3 -179.8(3) . . . . ?
N2 C1 C2 C3 -0.3(3) . . . . ?
O1 C1 C2 C5 4.3(6) . . . . ?
N2 C1 C2 C5 -176.2(3) . . . . ?
N2 N1 C3 C2 0.4(3) . . . . ?
Ag N1 C3 C2 -163.4(2) . . . . ?
N2 N1 C3 C4 179.3(3) . . . . ?
Ag N1 C3 C4 15.5(5) . . . . ?
C5 C2 C3 N1 176.1(3) . . . . ?
C1 C2 C3 N1 -0.1(4) . . . . ?
C5 C2 C3 C4 -2.7(5) . . . . ?
C1 C2 C3 C4 -178.8(3) . . . . ?
C3 C2 C5 O2 8.5(6) . . . . ?
C1 C2 C5 O2 -176.3(4) . . . . ?
C3 C2 C5 C6 -171.5(3) . . . . ?
C1 C2 C5 C6 3.7(5) . . . . ?
O2 C5 C6 F3 116.2(4) . . . . ?
C2 C5 C6 F3 -63.8(4) . . . . ?
O2 C5 C6 F1 -3.6(5) . . . . ?
C2 C5 C6 F1 176.4(3) . . . . ?
O2 C5 C6 F2 -121.5(4) . . . . ?
C2 C5 C6 F2 58.5(4) . . . . ?
C11 N3 C7 C8 0.8(4) . . . . ?
Ag N3 C7 C8 -171.2(2) . . . . ?
C11 N3 C7 N2 -179.5(3) . . . . ?
Ag N3 C7 N2 8.5(3) . . . . ?
N1 N2 C7 N3 1.0(4) . . . . ?
C1 N2 C7 N3 -176.3(3) . . . . ?
N1 N2 C7 C8 -179.2(3) . . . . ?
C1 N2 C7 C8 3.4(4) . . . . ?
N3 C7 C8 C9 -0.9(5) . . . . ?
N2 C7 C8 C9 179.4(3) . . . . ?
C7 C8 C9 C10 -0.1(5) . . . . ?
C8 C9 C10 C11 1.2(6) . . . . ?
C7 N3 C11 C10 0.4(5) . . . . ?
Ag N3 C11 C10 171.2(3) . . . . ?
C9 C10 C11 N3 -1.4(5) . . . . ?
C14 N4 C12 C13 -1.0(5) . . . . ?
Ag N4 C12 C13 -176.0(3) . . . . ?
N4 C12 C13 N5 1.7(5) . . . . ?
C14 N5 C13 C12 -1.7(5) . . . . ?
C15 N5 C13 C12 179.5(4) . . . . ?
C12 N4 C14 N5 -0.1(4) . . . . ?
Ag N4 C14 N5 175.6(2) . . . . ?
C13 N5 C14 N4 1.1(5) . . . . ?
C15 N5 C14 N4 180.0(4) . . . . ?
C14 N5 C15 C16 57.6(9) . . . . ?
C13 N5 C15 C16 -123.8(7) . . . . ?
N5 C15 C16 C17 -179.5(6) . . . . ?
C15 C16 C17 C18 174.7(9) . . . . ?
